data_4020037
loop_
_publ_author_name
'Carolyn E. Anderson'
'Yariv Donde'
'Christopher J. Douglas'
'Larry E. Overman'

_journal_name_full 'Journal of Organic Chemistry'
_journal_page_first 648
_journal_page_last 657
_journal_paper_doi 10.1021/jo048490r
_journal_volume 70
_journal_year 2005
_chemical_formula_sum 'C40 H56 Fe2 I2 N2 O2 Pd2 Si2'
_chemical_formula_weight 1231.35
_space_group_IT_number 92
_symmetry_cell_setting tetragonal
_symmetry_space_group_name_Hall 'P 4abw 2nw'
_symmetry_space_group_name_H-M 'P 41 21 2'
_atom_sites_solution_hydrogens geom
_atom_sites_solution_primary direct
_atom_sites_solution_secondary difmap
_cell_angle_alpha 90.00
_cell_angle_beta 90.00
_cell_angle_gamma 90.00
_cell_formula_units_Z 4
_cell_length_a 12.5501(4)
_cell_length_b 12.5501(4)
_cell_length_c 29.4265(14)
_cell_measurement_temperature 158
_cell_volume 4634.8(3)
_diffrn_ambient_temperature 158
_diffrn_measurement_device 'Siemens Platform CCD'
_diffrn_measurement_method '\w scans'
_diffrn_radiation_monochromator graphite
_diffrn_radiation_source 'sealed tube'
_diffrn_radiation_type MoK\a
_diffrn_radiation_wavelength 0.71073
_diffrn_reflns_av_R_equivalents 0.0275
_diffrn_reflns_av_sigmaI/netI 0.0187
_diffrn_reflns_limit_h_max 16
_diffrn_reflns_limit_h_min -14
_diffrn_reflns_limit_k_max 13
_diffrn_reflns_limit_k_min -16
_diffrn_reflns_limit_l_max 39
_diffrn_reflns_limit_l_min -25
_diffrn_reflns_number 30856
_diffrn_reflns_theta_max 28.37
_diffrn_reflns_theta_min 1.76
_diffrn_standards_decay_% ?
_diffrn_standards_interval_count ?
_diffrn_standards_interval_time ?
_diffrn_standards_number ?
_exptl_absorpt_coefficient_mu 2.794
_exptl_absorpt_correction_T_max ?
_exptl_absorpt_correction_T_min ?
_exptl_absorpt_correction_type none
_exptl_crystal_colour Red
_exptl_crystal_density_diffrn 1.765
_exptl_crystal_density_meas ?
_exptl_crystal_density_method none
_exptl_crystal_description Octahedra
_exptl_crystal_F_000 2416
_exptl_crystal_size_max 0.23
_exptl_crystal_size_mid 0.23
_exptl_crystal_size_min 0.17
_refine_ls_abs_structure_details 'Flack H D (1983), Acta Cryst. A39, 876-881'
_refine_ls_abs_structure_Flack -0.004(13)
_refine_ls_extinction_coef 0.00036(3)
_refine_ls_extinction_expression Fc^*^=kFc[1+0.001xFc^2^\l^3^/sin(2\q)]^-1/4^
_refine_ls_extinction_method SHELXTL
_refine_ls_goodness_of_fit_all 1.159
_refine_ls_goodness_of_fit_obs 1.167
_refine_ls_hydrogen_treatment constr
_refine_ls_matrix_type full
_refine_ls_number_parameters 236
_refine_ls_number_reflns 5710
_refine_ls_number_restraints 0
_refine_ls_restrained_S_all 1.159
_refine_ls_restrained_S_obs 1.167
_refine_ls_R_factor_all 0.0211
_refine_ls_R_factor_obs 0.0195
_refine_ls_shift/esd_max -0.003
_refine_ls_shift/esd_mean 0.000
_refine_ls_structure_factor_coef Fsqd
_refine_ls_weighting_details 'w=1/[\s^2^(Fo^2^)+(0.0152P)^2^+2.2383P] where P=(Fo^2^+2Fc^2^)/3'
_refine_ls_weighting_scheme calc
_refine_ls_wR_factor_all 0.0403
_refine_ls_wR_factor_obs 0.0399
_reflns_number_observed 5529
_reflns_number_total 5710
_reflns_observed_criterion >2sigma(I)
_cod_depositor_comments
;
The following automatic conversions were performed:
'_symmetry_cell_setting' value 'Tetragonal' changed to 'tetragonal'
according to '/home/saulius/struct/CIF-dictionaries/cif_core.dic'
dictionary named 'cif_core.dic' version 2.4.1 from 2010-06-29.

Automatic conversion script
Id: cif_fix_enum 1527 2010-12-29 10:47:43Z saulius 

The following automatic conversions were performed:

'_exptl_crystal_density_meas' value 'none' was changed to '?' - the
value is perceived as not measured.

Automatic conversion script
Id: cif_fix_values 3008 2015-01-20 13:52:24Z robertas 

The following automatic conversions were performed:

'_refine_ls_weighting_scheme' value 'calc
w=1/[\s^2^(Fo^2^)+(0.0152P)^2^+2.2383P] where P=(Fo^2^+2Fc^2^)/3' was
changed to 'calc'. New tag '_refine_ls_weighting_details' was
created. The value of the new tag was set to
'w=1/[\s^2^(Fo^2^)+(0.0152P)^2^+2.2383P] where P=(Fo^2^+2Fc^2^)/3'.

Automatic conversion script
Id: cif_fix_values 3143 2015-03-26 13:38:13Z robertas 
;
_cod_database_code 4020037

loop_
_symmetry_equiv_pos_as_xyz
'x, y, z'
'-x, -y, z+1/2'
'-y+1/2, x+1/2, z+1/4'
'y+1/2, -x+1/2, z+3/4'
'-x+1/2, y+1/2, -z+1/4'
'x+1/2, -y+1/2, -z+3/4'
'y, x, -z'
'-y, -x, -z+1/2'

loop_
_atom_site_aniso_label
_atom_site_aniso_U_11
_atom_site_aniso_U_22
_atom_site_aniso_U_33
_atom_site_aniso_U_23
_atom_site_aniso_U_13
_atom_site_aniso_U_12
Pd1 0.01658(9) 0.01431(8) 0.01891(8) -0.00089(6) -0.00143(7) -0.00060(7)
I1 0.02465(8) 0.02027(8) 0.02616(8) 0.00522(7) -0.00930(6) -0.00476(6)
Fe1 0.0253(2) 0.0191(2) 0.0167(2) 0.00278(13) -0.00328(13) -0.00262(13)
Si1 0.0365(4) 0.0162(3) 0.0270(4) 0.0021(3) -0.0028(3) -0.0049(3)
O1 0.0377(11) 0.0206(9) 0.0202(8) -0.0034(7) 0.0009(8) 0.0068(8)
N1 0.0225(10) 0.0169(9) 0.0141(9) -0.0013(7) -0.0040(8) 0.0001(8)
C1 0.0188(12) 0.0194(12) 0.0214(11) -0.0018(9) 0.0007(9) 0.0000(9)
C2 0.0195(11) 0.0172(10) 0.0203(11) -0.0002(9) -0.0011(10) -0.0025(9)
C3 0.0215(12) 0.0210(11) 0.0239(12) 0.0032(10) -0.0015(9) -0.0050(10)
C4 0.0321(14) 0.0229(12) 0.0275(13) 0.0033(11) 0.0068(11) -0.0071(11)
C5 0.0272(13) 0.0233(13) 0.0260(12) 0.0005(10) 0.0069(11) -0.0049(10)
C6 0.0166(11) 0.0170(11) 0.0224(11) -0.0028(9) -0.0030(9) 0.0000(8)
C7 0.037(2) 0.0325(15) 0.0199(12) 0.0017(11) 0.0045(11) 0.0081(12)
C8 0.0257(13) 0.0227(12) 0.0184(11) 0.0016(10) -0.0013(9) -0.0023(10)
C9 0.0342(15) 0.0248(14) 0.0232(12) 0.0022(10) -0.0106(11) -0.0027(11)
C10 0.038(2) 0.0290(15) 0.046(2) 0.0025(13) -0.0216(14) 0.0076(14)
C11 0.037(2) 0.0307(14) 0.044(2) 0.0004(13) -0.0180(13) -0.0072(13)
C12 0.060(2) 0.067(2) 0.0216(14) 0.0068(15) -0.0130(15) -0.003(2)
C13 0.048(2) 0.043(2) 0.0359(14) -0.0026(14) -0.0004(15) -0.020(2)
C14 0.049(2) 0.0248(14) 0.051(2) -0.0043(14) 0.001(2) 0.0050(14)
C15 0.074(2) 0.0229(14) 0.040(2) 0.0107(13) -0.005(2) -0.0055(14)
C16 0.0258(13) 0.0278(14) 0.0345(14) -0.0021(12) -0.0078(11) -0.0065(10)
C17 0.0180(13) 0.036(2) 0.045(2) -0.0013(13) -0.0068(12) 0.0000(11)
C18 0.037(2) 0.0273(14) 0.056(2) 0.0067(15) -0.0200(14) 0.0034(13)
C19 0.057(2) 0.037(2) 0.035(2) 0.0110(13) -0.024(2) -0.006(2)
C20 0.045(2) 0.035(2) 0.0265(13) 0.0008(11) -0.0174(13) -0.0061(13)

loop_
_atom_site_label
_atom_site_type_symbol
_atom_site_fract_x
_atom_site_fract_y
_atom_site_fract_z
_atom_site_U_iso_or_equiv
_atom_site_thermal_displace_type
_atom_site_occupancy
_atom_site_calc_flag
_atom_site_refinement_flags
_atom_site_disorder_group
Pd1 Pd 0.181642(14) 0.994314(14) -0.235839(6) 0.01660(4) Uani 1 d . .
I1 I 0.117327(13) 0.815357(13) -0.190286(6) 0.02369(4) Uani 1 d . .
Fe1 Fe 0.09206(3) 1.22295(3) -0.298252(11) 0.02037(8) Uani 1 d . .
Si1 Si 0.20103(6) 1.46231(6) -0.25446(3) 0.0266(2) Uani 1 d . .
O1 O 0.1296(2) 1.27214(14) -0.16559(6) 0.0262(4) Uani 1 d . .
N1 N 0.1691(2) 1.1026(2) -0.18243(6) 0.0178(4) Uani 1 d . .
C1 C 0.2090(2) 1.1287(2) -0.26931(8) 0.0199(5) Uani 1 d . .
C2 C 0.1885(2) 1.2226(2) -0.24312(8) 0.0190(4) Uani 1 d . .
C3 C 0.2069(2) 1.3183(2) -0.26982(8) 0.0222(5) Uani 1 d . .
C4 C 0.2404(2) 1.2779(2) -0.31292(10) 0.0275(6) Uani 1 d . .
H4A H 0.2581(2) 1.3232(2) -0.33982(10) 0.033 Uiso 1 calc R .
C5 C 0.2407(2) 1.1632(2) -0.31316(9) 0.0255(5) Uani 1 d . .
H5A H 0.2594(2) 1.1164(2) -0.33949(9) 0.031 Uiso 1 calc R .
C6 C 0.1608(2) 1.1997(2) -0.19628(8) 0.0187(5) Uani 1 d . .
C7 C 0.0982(2) 1.2090(2) -0.12563(8) 0.0299(6) Uani 1 d . .
H7A H 0.0198(2) 1.2009(2) -0.12411(8) 0.036 Uiso 1 calc R .
H7B H 0.1235(2) 1.2429(2) -0.09724(8) 0.036 Uiso 1 calc R .
C8 C 0.1522(2) 1.1011(2) -0.13285(8) 0.0223(5) Uani 1 d . .
H8A H 0.1014(2) 1.0426(2) -0.12484(8) 0.027 Uiso 1 calc R .
C9 C 0.2571(2) 1.0868(2) -0.10569(9) 0.0274(6) Uani 1 d . .
C10 C 0.3149(3) 0.9866(2) -0.12207(11) 0.0376(7) Uani 1 d . .
H10A H 0.3332(3) 0.9945(2) -0.15427(11) 0.056 Uiso 1 calc R .
H10B H 0.2683(3) 0.9246(2) -0.11815(11) 0.056 Uiso 1 calc R .
H10C H 0.3801(3) 0.9766(2) -0.10428(11) 0.056 Uiso 1 calc R .
C11 C 0.3319(2) 1.1820(2) -0.11192(11) 0.0374(7) Uani 1 d . .
H11A H 0.3497(2) 1.1898(2) -0.14419(11) 0.056 Uiso 1 calc R .
H11B H 0.3973(2) 1.1702(2) -0.09443(11) 0.056 Uiso 1 calc R .
H11C H 0.2967(2) 1.2469(2) -0.10115(11) 0.056 Uiso 1 calc R .
C12 C 0.2289(3) 1.0739(3) -0.05551(10) 0.0495(9) Uani 1 d . .
H12A H 0.1918(3) 1.1380(3) -0.04483(10) 0.074 Uiso 1 calc R .
H12B H 0.2942(3) 1.0638(3) -0.03781(10) 0.074 Uiso 1 calc R .
H12C H 0.1824(3) 1.0118(3) -0.05169(10) 0.074 Uiso 1 calc R .
C13 C 0.3203(3) 1.4890(3) -0.21826(10) 0.0425(7) Uani 1 d . .
H13A H 0.3209(3) 1.5641(3) -0.20922(10) 0.064 Uiso 1 calc R .
H13B H 0.3851(3) 1.4728(3) -0.23549(10) 0.064 Uiso 1 calc R .
H13C H 0.3175(3) 1.4440(3) -0.19107(10) 0.064 Uiso 1 calc R .
C14 C 0.0763(3) 1.4968(3) -0.22300(12) 0.0416(7) Uani 1 d . .
H14A H 0.0764(3) 1.5729(3) -0.21562(12) 0.062 Uiso 1 calc R .
H14B H 0.0726(3) 1.4551(3) -0.19488(12) 0.062 Uiso 1 calc R .
H14C H 0.0143(3) 1.4804(3) -0.24202(12) 0.062 Uiso 1 calc R .
C15 C 0.2121(3) 1.5387(2) -0.30858(12) 0.0457(8) Uani 1 d . .
H15A H 0.2093(3) 1.6152(2) -0.30204(12) 0.068 Uiso 1 calc R .
H15B H 0.1529(3) 1.5194(2) -0.32871(12) 0.068 Uiso 1 calc R .
H15C H 0.2798(3) 1.5215(2) -0.32346(12) 0.068 Uiso 1 calc R .
C16 C -0.0440(2) 1.1335(2) -0.30225(9) 0.0294(6) Uani 1 d . .
H16A H -0.0545(2) 1.0610(2) -0.28889(9) 0.035 Uiso 1 calc R .
C17 C -0.0660(2) 1.2316(2) -0.28032(11) 0.0328(6) Uani 1 d . .
H17A H -0.0944(2) 1.2404(2) -0.24879(11) 0.039 Uiso 1 calc R .
C18 C -0.0402(2) 1.3150(3) -0.31087(12) 0.0403(7) Uani 1 d . .
H18A H -0.0471(2) 1.3930(3) -0.30455(12) 0.048 Uiso 1 calc R .
C19 C -0.0026(3) 1.2690(3) -0.35175(11) 0.0431(8) Uani 1 d . .
H19A H 0.0213(3) 1.3086(3) -0.37943(11) 0.052 Uiso 1 calc R .
C20 C -0.0041(3) 1.1558(2) -0.34620(9) 0.0354(7) Uani 1 d . .
H20A H 0.0179(3) 1.1020(2) -0.36944(9) 0.042 Uiso 1 calc R .
